data_7219077
loop_
_publ_author_name
'Neuba, Adam'
'Ortmeyer, Jochen'
'Konieczna, Dagny Dagmara'
'Weigel, Gerwin'
'Fl\"orke, Ulrich'
'Henkel, Gerald'
'Wilhelm, Rene'

_publ_section_title
;
 Synthesis of New Copper(I) Based Linear 1-D-Coordination Polymers with
 Neutral Imidazolinium-Dithiocarboxylate Ligands
;
_journal_name_full 'RSC Adv.'
_journal_paper_doi 10.1039/C4RA09033K
_journal_year 2014
_chemical_formula_moiety 'C18 H18 N2 S2'
_chemical_formula_sum 'C18 H18 N2 S2'
_chemical_formula_weight 326.46
_chemical_name_systematic
; 
 ? 
;
_space_group_IT_number 15
_symmetry_cell_setting monoclinic
_symmetry_space_group_name_Hall '-C 2yc'
_symmetry_space_group_name_H-M 'C 1 2/c 1'
_atom_sites_solution_hydrogens difmap
_atom_sites_solution_primary direct
_atom_sites_solution_secondary difmap
_audit_creation_method SHELXL-97
_cell_angle_alpha 90.00
_cell_angle_beta 113.417(2)
_cell_angle_gamma 90.00
_cell_formula_units_Z 4
_cell_length_a 18.999(2)
_cell_length_b 7.6609(9)
_cell_length_c 12.3984(15)
_cell_measurement_reflns_used 3034
_cell_measurement_temperature 130(2)
_cell_measurement_theta_max 28.25
_cell_measurement_theta_min 2.34
_cell_volume 1655.9(3)
_computing_cell_refinement 'SAINT (Bruker, 2002)'
_computing_data_collection 'SMART (Bruker, 2002)'
_computing_data_reduction SAINT
_computing_molecular_graphics SHELXTL
_computing_publication_material 'SHELXTL and local programs'
_computing_structure_refinement SHELXTL
_computing_structure_solution 'SHELXTL (Sheldrick, 2008)'
_diffrn_ambient_temperature 130(2)
_diffrn_measured_fraction_theta_full 0.999
_diffrn_measured_fraction_theta_max 0.999
_diffrn_measurement_device_type 'Bruker AXS SMART APEX'
_diffrn_measurement_method '\f and \w scans'
_diffrn_radiation_monochromator graphite
_diffrn_radiation_source 'sealed tube'
_diffrn_radiation_type MoK\a
_diffrn_radiation_wavelength 0.71073
_diffrn_reflns_av_R_equivalents 0.0234
_diffrn_reflns_av_sigmaI/netI 0.0207
_diffrn_reflns_limit_h_max 24
_diffrn_reflns_limit_h_min -21
_diffrn_reflns_limit_k_max 10
_diffrn_reflns_limit_k_min -10
_diffrn_reflns_limit_l_max 14
_diffrn_reflns_limit_l_min -16
_diffrn_reflns_number 7687
_diffrn_reflns_theta_full 27.87
_diffrn_reflns_theta_max 27.87
_diffrn_reflns_theta_min 2.34
_exptl_absorpt_coefficient_mu 0.319
_exptl_absorpt_correction_T_max 0.9418
_exptl_absorpt_correction_T_min 0.9020
_exptl_absorpt_correction_type multi-scan
_exptl_absorpt_process_details '(SADABS; Sheldrick, 2004)'
_exptl_crystal_colour red
_exptl_crystal_density_diffrn 1.309
_exptl_crystal_density_method 'not measured'
_exptl_crystal_description prism
_exptl_crystal_F_000 688
_exptl_crystal_size_max 0.33
_exptl_crystal_size_mid 0.20
_exptl_crystal_size_min 0.19
_refine_diff_density_max 0.387
_refine_diff_density_min -0.178
_refine_diff_density_rms 0.048
_refine_ls_extinction_method none
_refine_ls_goodness_of_fit_ref 1.065
_refine_ls_hydrogen_treatment constr
_refine_ls_matrix_type full
_refine_ls_number_parameters 101
_refine_ls_number_reflns 1972
_refine_ls_number_restraints 0
_refine_ls_restrained_S_all 1.065
_refine_ls_R_factor_all 0.0352
_refine_ls_R_factor_gt 0.0310
_refine_ls_shift/su_max 0.001
_refine_ls_shift/su_mean 0.000
_refine_ls_structure_factor_coef Fsqd
_refine_ls_weighting_details 'calc w=1/[\s^2^(Fo^2^)+(0.0427P)^2^+1.0630P] where P=(Fo^2^+2Fc^2^)/3'
_refine_ls_weighting_scheme calc
_refine_ls_wR_factor_gt 0.0806
_refine_ls_wR_factor_ref 0.0835
_reflns_number_gt 1761
_reflns_number_total 1972
_reflns_threshold_expression >2sigma(I)
_cod_data_source_file c4ra09033k2.cif
_cod_data_source_block k2298
_cod_depositor_comments
;
The following automatic conversions were performed:

'_symmetry_cell_setting' value 'Monoclinic' changed to 'monoclinic'
according to
/usr/data/users/saulius/crontab/automatic-downloads/rss-feeds/RSC/lib/dictionaries/cif_core.dic
dictionary named 'cif_core.dic' version 2.4.2 from 2011-04-26.

Automatic conversion script
Id: cif_fix_values 2935 2014-11-11 08:27:57Z andrius 
;
_cod_original_cell_volume 1656.0(3)
_cod_original_sg_symbol_H-M C2/c
_cod_database_code 7219077

loop_
_symmetry_equiv_pos_as_xyz
'x, y, z'
'-x, y, -z+1/2'
'x+1/2, y+1/2, z'
'-x+1/2, y+1/2, -z+1/2'
'-x, -y, -z'
'x, -y, z-1/2'
'-x+1/2, -y+1/2, -z'
'x+1/2, -y+1/2, z-1/2'

loop_
_atom_site_label
_atom_site_type_symbol
_atom_site_fract_x
_atom_site_fract_y
_atom_site_fract_z
_atom_site_U_iso_or_equiv
_atom_site_adp_type
_atom_site_occupancy
_atom_site_symmetry_multiplicity
_atom_site_calc_flag
_atom_site_refinement_flags
S1 S 0.549035(19) 0.21110(4) 0.88091(3) 0.02226(12) Uani 1 1 d .
N1 N 0.45561(6) 0.59338(13) 0.78545(10) 0.0220(2) Uani 1 1 d .
C1 C 0.5000 0.3020(2) 0.7500 0.0167(3) Uani 1 2 d S
C2 C 0.5000 0.4969(2) 0.7500 0.0169(3) Uani 1 2 d S
C3 C 0.46743(8) 0.78020(17) 0.77151(15) 0.0317(3) Uani 1 1 d .
H3A H 0.4825 0.8429 0.8472 0.038 Uiso 1 1 calc R
H3B H 0.4205 0.8346 0.7130 0.038 Uiso 1 1 calc R
C4 C 0.40105(7) 0.53120(17) 0.83246(11) 0.0224(3) Uani 1 1 d .
H4A H 0.4110 0.5919 0.9076 0.027 Uiso 1 1 calc R
H4B H 0.4097 0.4049 0.8496 0.027 Uiso 1 1 calc R
C5 C 0.31802(7) 0.55932(15) 0.75073(11) 0.0198(3) Uani 1 1 d .
C6 C 0.29300(8) 0.54097(18) 0.62969(12) 0.0270(3) Uani 1 1 d .
H6A H 0.3291 0.5191 0.5958 0.032 Uiso 1 1 calc R
C7 C 0.21558(8) 0.5545(2) 0.55809(13) 0.0315(3) Uani 1 1 d .
H7A H 0.1989 0.5434 0.4753 0.038 Uiso 1 1 calc R
C8 C 0.16251(8) 0.58416(18) 0.60706(13) 0.0292(3) Uani 1 1 d .
H8A H 0.1094 0.5907 0.5581 0.035 Uiso 1 1 calc R
C9 C 0.18722(8) 0.60420(18) 0.72740(13) 0.0270(3) Uani 1 1 d .
H9A H 0.1511 0.6253 0.7612 0.032 Uiso 1 1 calc R
C10 C 0.26481(7) 0.59348(17) 0.79871(12) 0.0233(3) Uani 1 1 d .
H10A H 0.2816 0.6097 0.8811 0.028 Uiso 1 1 calc R

loop_
_atom_site_aniso_label
_atom_site_aniso_U_11
_atom_site_aniso_U_22
_atom_site_aniso_U_33
_atom_site_aniso_U_23
_atom_site_aniso_U_13
_atom_site_aniso_U_12
S1 0.02829(19) 0.01849(17) 0.01710(18) 0.00178(10) 0.00594(13) 0.00240(11)
N1 0.0196(5) 0.0149(5) 0.0332(6) -0.0034(4) 0.0123(5) -0.0005(4)
C1 0.0163(8) 0.0160(8) 0.0186(8) 0.000 0.0078(6) 0.000
C2 0.0142(7) 0.0165(8) 0.0169(8) 0.000 0.0030(6) 0.000
C3 0.0258(7) 0.0148(6) 0.0548(10) -0.0023(6) 0.0164(7) -0.0003(5)
C4 0.0208(6) 0.0260(6) 0.0222(6) -0.0038(5) 0.0106(5) 0.0003(5)
C5 0.0202(6) 0.0169(6) 0.0244(6) -0.0024(4) 0.0110(5) -0.0006(4)
C6 0.0229(6) 0.0346(7) 0.0262(7) -0.0060(5) 0.0127(5) 0.0007(5)
C7 0.0273(7) 0.0412(8) 0.0242(7) -0.0077(6) 0.0082(6) 0.0011(6)
C8 0.0196(6) 0.0288(7) 0.0360(8) -0.0043(6) 0.0079(6) 0.0009(5)
C9 0.0236(7) 0.0265(7) 0.0365(8) 0.0000(5) 0.0178(6) 0.0027(5)
C10 0.0261(7) 0.0231(6) 0.0241(6) 0.0002(5) 0.0135(5) 0.0017(5)

loop_
_atom_type_symbol
_atom_type_description
_atom_type_scat_dispersion_real
_atom_type_scat_dispersion_imag
_atom_type_scat_source
C C 0.0033 0.0016 'International Tables Vol C Tables 4.2.6.8 and 6.1.1.4'
H H 0.0000 0.0000 'International Tables Vol C Tables 4.2.6.8 and 6.1.1.4'
N N 0.0061 0.0033 'International Tables Vol C Tables 4.2.6.8 and 6.1.1.4'
S S 0.1246 0.1234 'International Tables Vol C Tables 4.2.6.8 and 6.1.1.4'

loop_
_geom_angle_atom_site_label_1
_geom_angle_atom_site_label_2
_geom_angle_atom_site_label_3
_geom_angle
_geom_angle_site_symmetry_1
_geom_angle_site_symmetry_3
C2 N1 C4 126.88(11) . .
C2 N1 C3 110.98(11) . .
C4 N1 C3 122.14(10) . .
C2 C1 S1 114.66(5) . 2_656
C2 C1 S1 114.66(5) . .
S1 C1 S1 130.68(10) 2_656 .
N1 C2 N1 111.97(15) 2_656 .
N1 C2 C1 124.01(8) 2_656 .
N1 C2 C1 124.01(8) . .
N1 C3 C3 102.92(7) . 2_656
N1 C4 C5 113.80(11) . .
C10 C5 C6 119.18(12) . .
C10 C5 C4 118.90(11) . .
C6 C5 C4 121.79(11) . .
C7 C6 C5 120.28(12) . .
C8 C7 C6 120.17(13) . .
C9 C8 C7 119.75(13) . .
C8 C9 C10 120.00(12) . .
C5 C10 C9 120.59(12) . .

loop_
_geom_bond_atom_site_label_1
_geom_bond_atom_site_label_2
_geom_bond_distance
_geom_bond_site_symmetry_2
S1 C1 1.6689(7) .
N1 C2 1.3211(14) .
N1 C4 1.4566(16) .
N1 C3 1.4695(16) .
C1 C2 1.493(2) .
C1 S1 1.6689(7) 2_656
C2 N1 1.3211(14) 2_656
C3 C3 1.530(3) 2_656
C4 C5 1.5135(17) .
C5 C10 1.3865(17) .
C5 C6 1.3896(18) .
C6 C7 1.3873(19) .
C7 C8 1.387(2) .
C8 C9 1.383(2) .
C9 C10 1.3876(18) .

loop_
_geom_torsion_atom_site_label_1
_geom_torsion_atom_site_label_2
_geom_torsion_atom_site_label_3
_geom_torsion_atom_site_label_4
_geom_torsion
_geom_torsion_site_symmetry_1
_geom_torsion_site_symmetry_4
C4 N1 C2 N1 -178.51(14) . 2_656
C3 N1 C2 N1 1.64(8) . 2_656
C4 N1 C2 C1 1.49(14) . .
C3 N1 C2 C1 -178.36(8) . .
S1 C1 C2 N1 -79.28(6) 2_656 2_656
S1 C1 C2 N1 100.72(6) . 2_656
S1 C1 C2 N1 100.72(6) 2_656 .
S1 C1 C2 N1 -79.28(6) . .
C2 N1 C3 C3 -3.97(19) . 2_656
C4 N1 C3 C3 176.18(14) . 2_656
C2 N1 C4 C5 -109.80(13) . .
C3 N1 C4 C5 70.02(15) . .
N1 C4 C5 C10 -146.92(12) . .
N1 C4 C5 C6 37.21(17) . .
C10 C5 C6 C7 -0.8(2) . .
C4 C5 C6 C7 175.03(13) . .
C5 C6 C7 C8 -0.8(2) . .
C6 C7 C8 C9 1.5(2) . .
C7 C8 C9 C10 -0.4(2) . .
C6 C5 C10 C9 1.90(19) . .
C4 C5 C10 C9 -174.09(12) . .
C8 C9 C10 C5 -1.3(2) . .
